data_7059530
loop_
_publ_author_name
'Yekke-ghasemi, Zahra'
'Ramezani, Mohammad'
'Mague, Joel T.'
'Takjoo, Reza'

_publ_section_title
;
 Synthesis, characterization and bioactivity studies of new
 dithiocarbazate complexes
;
_journal_issue 21
_journal_name_full 'New Journal of Chemistry'
_journal_page_first 8878
_journal_page_last 8889
_journal_paper_doi 10.1039/D0NJ01187H
_journal_volume 44
_journal_year 2020
_chemical_formula_moiety '2(C22 H20 N6 O2 S4), C2 H6 O'
_chemical_formula_sum 'C46 H46 N12 O5 S8'
_chemical_formula_weight 1103.43
_space_group_crystal_system triclinic
_space_group_IT_number 2
_space_group_name_Hall '-P 1'
_space_group_name_H-M_alt 'P -1'
_atom_sites_solution_hydrogens mixed
_atom_sites_solution_primary direct
_atom_sites_solution_secondary difmap
_audit_block_doi 10.5517/ccdc.csd.cc22grcp
_audit_creation_method SHELXL-2016/6
_audit_update_record
;
2019-06-04 deposited with the CCDC.	2020-04-23 downloaded from the CCDC.
;
_cell_angle_alpha 86.938(3)
_cell_angle_beta 81.286(3)
_cell_angle_gamma 74.585(2)
_cell_formula_units_Z 1
_cell_length_a 8.4393(16)
_cell_length_b 11.765(2)
_cell_length_c 14.287(3)
_cell_measurement_reflns_used 3424
_cell_measurement_temperature 100(2)
_cell_measurement_theta_max 28.0467
_cell_measurement_theta_min 2.2878
_cell_volume 1351.6(4)
_computing_cell_refinement '<i>SAINT</i> (Bruker, 2016)'
_computing_data_collection '<i>APEX3</i> (Bruker, 2016)'
_computing_data_reduction '<i>SAINT</i> (Bruker, 2016)'
_computing_molecular_graphics '<i>DIAMOND</i> (Brandenburg & Putz, 2012)'
_computing_publication_material '<i>SHELXTL</i> (Bruker, 2016)'
_computing_structure_refinement '<i>SHELXL-2014/7</i> (Sheldrick, 2015<i>b</i>)'
_computing_structure_solution '<i>SHELXT</i> (Sheldrick, 2015<i>a</i>)'
_diffrn_ambient_temperature 100(2)
_diffrn_detector_area_resol_mean 8.3333
_diffrn_measured_fraction_theta_full 0.995
_diffrn_measured_fraction_theta_max 0.961
_diffrn_measurement_device_type 'Bruker Smart APEX CCD'
_diffrn_measurement_method '\w scans'
_diffrn_radiation_monochromator graphite
_diffrn_radiation_type MoK\a
_diffrn_radiation_wavelength 0.71073
_diffrn_reflns_av_R_equivalents 0.0592
_diffrn_reflns_av_unetI/netI 0.1153
_diffrn_reflns_Laue_measured_fraction_full 0.995
_diffrn_reflns_Laue_measured_fraction_max 0.961
_diffrn_reflns_limit_h_max 11
_diffrn_reflns_limit_h_min -11
_diffrn_reflns_limit_k_max 15
_diffrn_reflns_limit_k_min -15
_diffrn_reflns_limit_l_max 18
_diffrn_reflns_limit_l_min -19
_diffrn_reflns_number 12852
_diffrn_reflns_point_group_measured_fraction_full 0.995
_diffrn_reflns_point_group_measured_fraction_max 0.961
_diffrn_reflns_theta_full 25.242
_diffrn_reflns_theta_max 28.385
_diffrn_reflns_theta_min 1.442
_diffrn_source 'fine-focus sealed tube'
_exptl_absorpt_coefficient_mu 0.386
_exptl_absorpt_correction_T_max 0.95
_exptl_absorpt_correction_T_min 0.63
_exptl_absorpt_correction_type multi-scan
_exptl_absorpt_process_details '<i>SADABS</i> (Bruker, 2016)'
_exptl_crystal_colour orange
_exptl_crystal_density_diffrn 1.356
_exptl_crystal_density_method 'not measured'
_exptl_crystal_description block
_exptl_crystal_F_000 574
_exptl_crystal_size_max 0.190
_exptl_crystal_size_mid 0.140
_exptl_crystal_size_min 0.130
_exptl_transmission_factor_max 0.862
_exptl_transmission_factor_min 0.573
_refine_diff_density_max 0.676
_refine_diff_density_min -0.561
_refine_diff_density_rms 0.095
_refine_ls_extinction_method none
_refine_ls_goodness_of_fit_ref 1.011
_refine_ls_hydrogen_treatment mixed
_refine_ls_matrix_type full
_refine_ls_number_parameters 394
_refine_ls_number_reflns 6523
_refine_ls_number_restraints 0
_refine_ls_restrained_S_all 1.011
_refine_ls_R_factor_all 0.1036
_refine_ls_R_factor_gt 0.0624
_refine_ls_shift/su_max 0.000
_refine_ls_shift/su_mean 0.000
_refine_ls_structure_factor_coef Fsqd
_refine_ls_weighting_details 'w=1/[\s^2^(Fo^2^)+(0.0693P)^2^] where P=(Fo^2^+2Fc^2^)/3'
_refine_ls_weighting_scheme calc
_refine_ls_wR_factor_gt 0.1506
_refine_ls_wR_factor_ref 0.1702
_reflns_Friedel_coverage 0.000
_reflns_number_gt 4072
_reflns_number_total 6523
_reflns_threshold_expression 'I > 2\s(I)'
_cod_data_source_file d0nj01187h2.cif
_cod_data_source_block JTM818_0m_a
_cod_depositor_comments
;Adding full bibliography for 7059526--7059532.cif.

 Adding full bibliography for 7059526--7059532.cif.
;
_cod_database_code 7059530
_shelx_shelxl_version_number 2016/6
_shelx_space_group_comment
;
The symmetry employed for this shelxl refinement is uniquely defined
by the following loop, which should always be used as a source of
symmetry information in preference to the above space-group names.
They are only intended as comments.
;
_shelx_estimated_absorpt_t_min 0.930
_shelx_estimated_absorpt_t_max 0.952

loop_
_space_group_symop_operation_xyz
'x, y, z'
'-x, -y, -z'

loop_
_atom_site_label
_atom_site_type_symbol
_atom_site_fract_x
_atom_site_fract_y
_atom_site_fract_z
_atom_site_U_iso_or_equiv
_atom_site_adp_type
_atom_site_occupancy
_atom_site_site_symmetry_order
_atom_site_calc_flag
_atom_site_refinement_flags_posn
_atom_site_refinement_flags_adp
_atom_site_refinement_flags_occupancy
_atom_site_disorder_assembly
_atom_site_disorder_group
S1 S 0.64480(10) 0.29601(7) 0.13349(6) 0.0279(2) Uani 1 1 d . . . . .
S2 S 0.42541(10) 0.52360(7) 0.21976(6) 0.0275(2) Uani 1 1 d . . . . .
S3 S 0.35026(10) 0.38940(7) 0.29484(6) 0.0278(2) Uani 1 1 d . . . . .
S4 S 0.63228(10) 0.42943(7) 0.38632(6) 0.0278(2) Uani 1 1 d . . . . .
O1 O 0.4480(3) 0.87960(18) 0.07739(16) 0.0279(5) Uani 1 1 d . . . . .
O2 O 0.0688(3) 0.1186(2) 0.42285(16) 0.0336(6) Uani 1 1 d . . . . .
N1 N 0.6445(3) 0.8721(2) -0.05440(19) 0.0242(6) Uani 1 1 d . . . . .
H1A H 0.627(5) 0.943(4) -0.063(3) 0.047(12) Uiso 1 1 d . . . . .
N2 N 0.5782(3) 0.6280(2) 0.07856(18) 0.0242(6) Uani 1 1 d . . . . .
N3 N 0.6520(3) 0.5077(2) 0.06562(18) 0.0246(6) Uani 1 1 d . . . . .
N4 N 0.1646(4) 0.0154(2) 0.5532(2) 0.0298(7) Uani 1 1 d . . . . .
H4A H 0.092(5) -0.031(3) 0.567(3) 0.045(11) Uiso 1 1 d . . . . .
N5 N 0.3254(3) 0.2362(2) 0.43436(19) 0.0283(6) Uani 1 1 d . . . . .
N6 N 0.4541(3) 0.2813(2) 0.45079(19) 0.0274(6) Uani 1 1 d . . . . .
C1 C 0.6395(4) 0.6937(3) 0.0166(2) 0.0219(7) Uani 1 1 d . . . . .
C2 C 0.7685(4) 0.6737(3) -0.0650(2) 0.0228(7) Uani 1 1 d . . . . .
C3 C 0.8838(4) 0.5734(3) -0.1054(2) 0.0264(7) Uani 1 1 d . . . . .
H3 H 0.888(4) 0.508(3) -0.077(2) 0.024(9) Uiso 1 1 d . . . . .
C4 C 0.9900(4) 0.5879(3) -0.1859(2) 0.0271(7) Uani 1 1 d . . . . .
H4 H 1.067(4) 0.527(3) -0.215(2) 0.029(9) Uiso 1 1 d . . . . .
C5 C 0.9829(4) 0.6980(3) -0.2271(2) 0.0276(7) Uani 1 1 d . . . . .
H5 H 1.055(4) 0.708(3) -0.282(2) 0.020(8) Uiso 1 1 d . . . . .
C6 C 0.8703(4) 0.7988(3) -0.1887(2) 0.0266(7) Uani 1 1 d . . . . .
H6 H 0.871(4) 0.874(3) -0.213(2) 0.036(10) Uiso 1 1 d . . . . .
C7 C 0.7673(4) 0.7845(3) -0.1069(2) 0.0221(7) Uani 1 1 d . . . . .
C8 C 0.5627(4) 0.8255(3) 0.0201(2) 0.0257(7) Uani 1 1 d . . . . .
C9 C 0.5836(4) 0.4476(3) 0.1308(2) 0.0240(7) Uani 1 1 d . . . . .
C10 C 0.8041(4) 0.2678(3) 0.0319(3) 0.0292(8) Uani 1 1 d . . . . .
H10A H 0.881(4) 0.307(3) 0.039(2) 0.025(9) Uiso 1 1 d . . . . .
H10B H 0.754(4) 0.295(3) -0.025(2) 0.027(9) Uiso 1 1 d . . . . .
C11 C 0.8816(5) 0.1356(3) 0.0272(3) 0.0418(10) Uani 1 1 d . . . . .
H11A H 0.926934 0.107905 0.085999 0.063 Uiso 1 1 calc R U . . .
H11B H 0.971146 0.118222 -0.026552 0.063 Uiso 1 1 calc R U . . .
H11C H 0.796883 0.095341 0.019041 0.063 Uiso 1 1 calc R U . . .
C12 C 0.2977(4) 0.1557(3) 0.4937(2) 0.0267(7) Uani 1 1 d . . . . .
C13 C 0.3710(4) 0.1010(3) 0.5773(2) 0.0265(7) Uani 1 1 d . . . . .
C14 C 0.4937(4) 0.1173(3) 0.6238(2) 0.0314(8) Uani 1 1 d . . . . .
H14 H 0.562(4) 0.169(3) 0.604(2) 0.034(10) Uiso 1 1 d . . . . .
C15 C 0.5309(5) 0.0487(4) 0.7042(3) 0.0411(9) Uani 1 1 d . . . . .
H15 H 0.622(5) 0.060(3) 0.734(2) 0.041(11) Uiso 1 1 d . . . . .
C16 C 0.4462(5) -0.0349(3) 0.7355(3) 0.0402(9) Uani 1 1 d . . . . .
H16 H 0.469(5) -0.081(3) 0.791(3) 0.050(11) Uiso 1 1 d . . . . .
C17 C 0.3208(4) -0.0522(3) 0.6894(3) 0.0333(8) Uani 1 1 d . . . . .
H17 H 0.268(4) -0.107(3) 0.709(2) 0.030(9) Uiso 1 1 d . . . . .
C18 C 0.2848(4) 0.0165(3) 0.6107(2) 0.0264(7) Uani 1 1 d . . . . .
C19 C 0.1625(4) 0.0974(3) 0.4825(2) 0.0294(8) Uani 1 1 d . . . . .
C20 C 0.4790(4) 0.3577(3) 0.3860(2) 0.0236(7) Uani 1 1 d . . . . .
C21 C 0.7331(4) 0.3548(3) 0.4844(3) 0.0315(8) Uani 1 1 d . . . . .
H21A H 0.654(4) 0.364(3) 0.538(2) 0.032(10) Uiso 1 1 d . . . . .
H21B H 0.777(4) 0.267(3) 0.470(2) 0.029(9) Uiso 1 1 d . . . . .
C22 C 0.8767(4) 0.4056(3) 0.4930(3) 0.0371(9) Uani 1 1 d . . . . .
H22A H 0.959211 0.387234 0.436035 0.056 Uiso 1 1 calc R U . . .
H22B H 0.927839 0.371151 0.548683 0.056 Uiso 1 1 calc R U . . .
H22C H 0.836311 0.491293 0.499745 0.056 Uiso 1 1 calc R U . . .
O3 O -0.1388(7) 0.1022(5) 0.8006(4) 0.0497(14) Uani 0.5 1 d . . P . .
H3A H -0.222514 0.130950 0.840176 0.075 Uiso 0.5 1 calc R U P . .
C23 C -0.1083(10) 0.1890(6) 0.7368(6) 0.0431(19) Uani 0.5 1 d . . P . .
H23A H -0.214945 0.247408 0.730306 0.052 Uiso 0.5 1 calc R U P . .
H23B H -0.062761 0.152845 0.674136 0.052 Uiso 0.5 1 calc R U P . .
C24 C 0.0103(12) 0.2522(7) 0.7644(7) 0.065(3) Uani 0.5 1 d . . P . .
H24A H 0.102411 0.195021 0.789020 0.097 Uiso 0.5 1 calc R U P . .
H24B H -0.047877 0.309885 0.813339 0.097 Uiso 0.5 1 calc R U P . .
H24C H 0.053790 0.292950 0.708751 0.097 Uiso 0.5 1 calc R U P . .

loop_
_atom_site_aniso_label
_atom_site_aniso_U_11
_atom_site_aniso_U_22
_atom_site_aniso_U_33
_atom_site_aniso_U_23
_atom_site_aniso_U_13
_atom_site_aniso_U_12
S1 0.0308(4) 0.0152(4) 0.0370(5) 0.0103(3) -0.0096(4) -0.0041(3)
S2 0.0291(4) 0.0183(4) 0.0319(5) 0.0104(3) -0.0031(3) -0.0035(3)
S3 0.0275(4) 0.0253(4) 0.0316(5) 0.0138(4) -0.0087(3) -0.0088(3)
S4 0.0268(4) 0.0234(4) 0.0342(5) 0.0070(4) -0.0050(3) -0.0095(3)
O1 0.0308(12) 0.0146(10) 0.0330(13) 0.0078(10) -0.0018(10) 0.0001(9)
O2 0.0343(13) 0.0336(13) 0.0395(14) 0.0218(11) -0.0185(11) -0.0175(11)
N1 0.0289(15) 0.0129(13) 0.0286(15) 0.0089(12) -0.0039(11) -0.0036(11)
N2 0.0262(14) 0.0126(12) 0.0297(14) 0.0093(11) -0.0045(11) 0.0004(11)
N3 0.0275(14) 0.0121(12) 0.0323(15) 0.0110(11) -0.0065(12) -0.0027(11)
N4 0.0329(16) 0.0274(15) 0.0354(16) 0.0194(13) -0.0149(13) -0.0168(13)
N5 0.0273(14) 0.0269(15) 0.0337(15) 0.0170(12) -0.0112(12) -0.0118(12)
N6 0.0269(14) 0.0251(14) 0.0332(15) 0.0134(12) -0.0099(12) -0.0115(12)
C1 0.0237(15) 0.0150(14) 0.0264(16) 0.0065(13) -0.0095(13) -0.0019(12)
C2 0.0269(16) 0.0152(14) 0.0256(16) 0.0074(13) -0.0090(13) -0.0031(13)
C3 0.0265(17) 0.0174(15) 0.0329(18) 0.0082(14) -0.0093(14) -0.0005(13)
C4 0.0238(17) 0.0217(16) 0.0332(18) 0.0041(15) -0.0053(14) -0.0013(14)
C5 0.0257(17) 0.0280(18) 0.0270(17) 0.0060(14) -0.0023(14) -0.0054(14)
C6 0.0273(17) 0.0223(16) 0.0300(18) 0.0097(14) -0.0081(14) -0.0061(14)
C7 0.0232(15) 0.0157(14) 0.0276(16) 0.0063(13) -0.0102(13) -0.0029(12)
C8 0.0293(17) 0.0171(15) 0.0308(18) 0.0092(14) -0.0106(14) -0.0045(13)
C9 0.0241(16) 0.0187(15) 0.0291(17) 0.0062(13) -0.0134(13) -0.0012(13)
C10 0.0305(18) 0.0191(16) 0.037(2) 0.0011(15) -0.0112(16) -0.0011(14)
C11 0.039(2) 0.0193(17) 0.064(3) -0.0040(18) -0.0171(19) 0.0031(15)
C12 0.0253(16) 0.0254(17) 0.0302(17) 0.0107(14) -0.0074(14) -0.0085(14)
C13 0.0244(16) 0.0241(16) 0.0296(17) 0.0099(14) -0.0048(13) -0.0055(13)
C14 0.0320(18) 0.0326(19) 0.0336(19) 0.0126(16) -0.0110(15) -0.0140(16)
C15 0.042(2) 0.048(2) 0.042(2) 0.0209(19) -0.0202(18) -0.0214(19)
C16 0.045(2) 0.041(2) 0.041(2) 0.0250(18) -0.0225(18) -0.0187(18)
C17 0.0344(19) 0.0276(18) 0.041(2) 0.0193(16) -0.0106(16) -0.0149(16)
C18 0.0262(17) 0.0229(16) 0.0294(17) 0.0097(14) -0.0042(14) -0.0072(14)
C19 0.0271(17) 0.0247(17) 0.0367(19) 0.0173(15) -0.0083(15) -0.0089(14)
C20 0.0205(15) 0.0211(15) 0.0288(17) 0.0042(13) -0.0057(13) -0.0043(13)
C21 0.0270(18) 0.0269(18) 0.040(2) 0.0034(16) -0.0079(16) -0.0040(15)
C22 0.0281(18) 0.043(2) 0.044(2) -0.0036(18) -0.0098(16) -0.0120(16)
O3 0.042(3) 0.047(3) 0.056(4) 0.000(3) -0.003(3) -0.006(3)
C23 0.045(5) 0.024(4) 0.049(5) 0.004(3) 0.009(4) 0.002(3)
C24 0.087(7) 0.033(4) 0.065(6) 0.002(4) 0.023(5) -0.020(5)

loop_
_atom_type_symbol
_atom_type_description
_atom_type_scat_dispersion_real
_atom_type_scat_dispersion_imag
_atom_type_scat_source
C C 0.0033 0.0016 'International Tables Vol C Tables 4.2.6.8 and 6.1.1.4'
H H 0.0000 0.0000 'International Tables Vol C Tables 4.2.6.8 and 6.1.1.4'
N N 0.0061 0.0033 'International Tables Vol C Tables 4.2.6.8 and 6.1.1.4'
O O 0.0106 0.0060 'International Tables Vol C Tables 4.2.6.8 and 6.1.1.4'
S S 0.1246 0.1234 'International Tables Vol C Tables 4.2.6.8 and 6.1.1.4'

loop_
_geom_angle_atom_site_label_1
_geom_angle_atom_site_label_2
_geom_angle_atom_site_label_3
_geom_angle
_geom_angle_site_symmetry_1
_geom_angle_site_symmetry_3
_geom_angle_publ_flag
C9 S1 C10 100.78(16) . . ?
C9 S2 S3 102.89(11) . . ?
C20 S3 S2 103.04(11) . . ?
C20 S4 C21 100.94(16) . . ?
C8 N1 C7 111.7(3) . . ?
C8 N1 H1A 122(3) . . ?
C7 N1 H1A 127(3) . . ?
C1 N2 N3 113.5(2) . . ?
C9 N3 N2 109.7(3) . . ?
C19 N4 C18 111.3(3) . . ?
C19 N4 H4A 126(2) . . ?
C18 N4 H4A 122(2) . . ?
C12 N5 N6 113.9(3) . . ?
C20 N6 N5 110.3(3) . . ?
N2 C1 C2 135.5(3) . . ?
N2 C1 C8 118.2(3) . . ?
C2 C1 C8 106.2(2) . . ?
C3 C2 C7 119.0(3) . . ?
C3 C2 C1 134.3(3) . . ?
C7 C2 C1 106.8(3) . . ?
C4 C3 C2 118.3(3) . . ?
C4 C3 H3 124(2) . . ?
C2 C3 H3 118(2) . . ?
C3 C4 C5 121.4(3) . . ?
C3 C4 H4 122(2) . . ?
C5 C4 H4 116(2) . . ?
C4 C5 C6 121.5(3) . . ?
C4 C5 H5 121.3(19) . . ?
C6 C5 H5 117.2(19) . . ?
C7 C6 C5 116.9(3) . . ?
C7 C6 H6 121(2) . . ?
C5 C6 H6 122(2) . . ?
C6 C7 C2 122.8(3) . . ?
C6 C7 N1 127.8(3) . . ?
C2 C7 N1 109.4(3) . . ?
O1 C8 N1 126.5(3) . . ?
O1 C8 C1 127.5(3) . . ?
N1 C8 C1 105.9(3) . . ?
N3 C9 S1 121.2(2) . . ?
N3 C9 S2 119.3(2) . . ?
S1 C9 S2 119.47(18) . . ?
C11 C10 S1 108.0(3) . . ?
C11 C10 H10A 111(2) . . ?
S1 C10 H10A 108(2) . . ?
C11 C10 H10B 110.1(19) . . ?
S1 C10 H10B 109.0(19) . . ?
H10A C10 H10B 111(3) . . ?
C10 C11 H11A 109.5 . . ?
C10 C11 H11B 109.5 . . ?
H11A C11 H11B 109.5 . . ?
C10 C11 H11C 109.5 . . ?
H11A C11 H11C 109.5 . . ?
H11B C11 H11C 109.5 . . ?
N5 C12 C13 134.2(3) . . ?
N5 C12 C19 119.2(3) . . ?
C13 C12 C19 106.6(3) . . ?
C14 C13 C18 120.2(3) . . ?
C14 C13 C12 134.2(3) . . ?
C18 C13 C12 105.6(3) . . ?
C13 C14 C15 118.8(3) . . ?
C13 C14 H14 126(2) . . ?
C15 C14 H14 116(2) . . ?
C16 C15 C14 120.3(4) . . ?
C16 C15 H15 123(2) . . ?
C14 C15 H15 117(2) . . ?
C15 C16 C17 121.6(3) . . ?
C15 C16 H16 121(2) . . ?
C17 C16 H16 117(2) . . ?
C18 C17 C16 117.5(3) . . ?
C18 C17 H17 121(2) . . ?
C16 C17 H17 121(2) . . ?
C17 C18 N4 127.8(3) . . ?
C17 C18 C13 121.6(3) . . ?
N4 C18 C13 110.5(3) . . ?
O2 C19 N4 126.1(3) . . ?
O2 C19 C12 127.9(3) . . ?
N4 C19 C12 106.0(3) . . ?
N6 C20 S4 121.5(2) . . ?
N6 C20 S3 118.7(2) . . ?
S4 C20 S3 119.83(18) . . ?
C22 C21 S4 107.9(3) . . ?
C22 C21 H21A 114(2) . . ?
S4 C21 H21A 108(2) . . ?
C22 C21 H21B 109.2(19) . . ?
S4 C21 H21B 108.6(18) . . ?
H21A C21 H21B 109(3) . . ?
C21 C22 H22A 109.5 . . ?
C21 C22 H22B 109.5 . . ?
H22A C22 H22B 109.5 . . ?
C21 C22 H22C 109.5 . . ?
H22A C22 H22C 109.5 . . ?
H22B C22 H22C 109.5 . . ?
C23 O3 H3A 109.5 . . ?
O3 C23 C24 113.9(7) . . ?
O3 C23 H23A 108.8 . . ?
C24 C23 H23A 108.8 . . ?
O3 C23 H23B 108.8 . . ?
C24 C23 H23B 108.8 . . ?
H23A C23 H23B 107.7 . . ?
C23 C24 H24A 109.5 . . ?
C23 C24 H24B 109.5 . . ?
H24A C24 H24B 109.5 . . ?
C23 C24 H24C 109.5 . . ?
H24A C24 H24C 109.5 . . ?
H24B C24 H24C 109.5 . . ?

loop_
_geom_bond_atom_site_label_1
_geom_bond_atom_site_label_2
_geom_bond_distance
_geom_bond_site_symmetry_2
_geom_bond_publ_flag
S1 C9 1.720(3) . ?
S1 C10 1.802(4) . ?
S2 C9 1.781(3) . ?
S2 S3 2.0471(11) . ?
S3 C20 1.783(3) . ?
S4 C20 1.722(3) . ?
S4 C21 1.815(4) . ?
O1 C8 1.225(4) . ?
O2 C19 1.221(4) . ?
N1 C8 1.352(4) . ?
N1 C7 1.407(4) . ?
N1 H1A 0.81(4) . ?
N2 C1 1.284(4) . ?
N2 N3 1.396(3) . ?
N3 C9 1.297(4) . ?
N4 C19 1.358(4) . ?
N4 C18 1.401(4) . ?
N4 H4A 0.92(4) . ?
N5 C12 1.281(4) . ?
N5 N6 1.384(4) . ?
N6 C20 1.289(4) . ?
C1 C2 1.451(4) . ?
C1 C8 1.514(4) . ?
C2 C3 1.402(4) . ?
C2 C7 1.403(4) . ?
C3 C4 1.380(5) . ?
C3 H3 0.84(3) . ?
C4 C5 1.385(4) . ?
C4 H4 0.90(3) . ?
C5 C6 1.387(5) . ?
C5 H5 0.94(3) . ?
C6 C7 1.378(4) . ?
C6 H6 0.93(3) . ?
C10 C11 1.519(4) . ?
C10 H10A 0.91(3) . ?
C10 H10B 0.97(3) . ?
C11 H11A 0.9800 . ?
C11 H11B 0.9800 . ?
C11 H11C 0.9800 . ?
C12 C13 1.467(4) . ?
C12 C19 1.511(4) . ?
C13 C14 1.371(5) . ?
C13 C18 1.405(4) . ?
C14 C15 1.394(5) . ?
C14 H14 0.96(3) . ?
C15 C16 1.382(5) . ?
C15 H15 0.97(4) . ?
C16 C17 1.390(5) . ?
C16 H16 0.96(4) . ?
C17 C18 1.374(4) . ?
C17 H17 0.88(3) . ?
C21 C22 1.509(5) . ?
C21 H21A 0.93(3) . ?
C21 H21B 1.02(3) . ?
C22 H22A 0.9800 . ?
C22 H22B 0.9800 . ?
C22 H22C 0.9800 . ?
O3 C23 1.381(9) . ?
O3 H3A 0.8400 . ?
C23 C24 1.502(12) . ?
C23 H23A 0.9900 . ?
C23 H23B 0.9900 . ?
C24 H24A 0.9800 . ?
C24 H24B 0.9800 . ?
C24 H24C 0.9800 . ?

loop_
_geom_hbond_atom_site_label_D
_geom_hbond_atom_site_label_H
_geom_hbond_atom_site_label_A
_geom_hbond_distance_DH
_geom_hbond_distance_HA
_geom_hbond_distance_DA
_geom_hbond_angle_DHA
_geom_hbond_site_symmetry_A
N1 H1A O1 0.81(4) 2.03(4) 2.831(3) 172(4) 2_675
N4 H4A O2 0.92(4) 1.90(4) 2.805(3) 171(3) 2_556
C11 H11C O1 0.98 2.60 3.400(4) 139 2_665
C21 H21B O2 1.02(3) 2.63(3) 3.442(4) 137(2) 1_655
O3 H3A O1 0.84 2.11 2.874(6) 151 2_566
C23 H23A S2 0.99 2.86 3.727(7) 146 2_566
C23 H23B N4 0.99 2.63 3.549(8) 154 .

loop_
_geom_torsion_atom_site_label_1
_geom_torsion_atom_site_label_2
_geom_torsion_atom_site_label_3
_geom_torsion_atom_site_label_4
_geom_torsion
_geom_torsion_site_symmetry_1
_geom_torsion_site_symmetry_2
_geom_torsion_site_symmetry_3
_geom_torsion_site_symmetry_4
_geom_torsion_publ_flag
C1 N2 N3 C9 179.9(3) . . . . ?
C12 N5 N6 C20 177.2(3) . . . . ?
N3 N2 C1 C2 0.0(5) . . . . ?
N3 N2 C1 C8 176.6(2) . . . . ?
N2 C1 C2 C3 -4.1(6) . . . . ?
C8 C1 C2 C3 179.1(3) . . . . ?
N2 C1 C2 C7 176.4(3) . . . . ?
C8 C1 C2 C7 -0.5(3) . . . . ?
C7 C2 C3 C4 -1.0(5) . . . . ?
C1 C2 C3 C4 179.5(3) . . . . ?
C2 C3 C4 C5 -0.7(5) . . . . ?
C3 C4 C5 C6 0.8(5) . . . . ?
C4 C5 C6 C7 0.8(5) . . . . ?
C5 C6 C7 C2 -2.6(5) . . . . ?
C5 C6 C7 N1 179.6(3) . . . . ?
C3 C2 C7 C6 2.7(5) . . . . ?
C1 C2 C7 C6 -177.6(3) . . . . ?
C3 C2 C7 N1 -179.1(3) . . . . ?
C1 C2 C7 N1 0.6(3) . . . . ?
C8 N1 C7 C6 177.6(3) . . . . ?
C8 N1 C7 C2 -0.4(4) . . . . ?
C7 N1 C8 O1 -178.7(3) . . . . ?
C7 N1 C8 C1 0.1(3) . . . . ?
N2 C1 C8 O1 1.6(5) . . . . ?
C2 C1 C8 O1 179.0(3) . . . . ?
N2 C1 C8 N1 -177.3(3) . . . . ?
C2 C1 C8 N1 0.2(3) . . . . ?
N2 N3 C9 S1 179.0(2) . . . . ?
N2 N3 C9 S2 -1.8(3) . . . . ?
C10 S1 C9 N3 0.1(3) . . . . ?
C10 S1 C9 S2 -179.2(2) . . . . ?
S3 S2 C9 N3 175.4(2) . . . . ?
S3 S2 C9 S1 -5.3(2) . . . . ?
C9 S1 C10 C11 176.2(2) . . . . ?
N6 N5 C12 C13 1.2(5) . . . . ?
N6 N5 C12 C19 -178.8(3) . . . . ?
N5 C12 C13 C14 1.5(7) . . . . ?
C19 C12 C13 C14 -178.5(4) . . . . ?
N5 C12 C13 C18 -179.4(4) . . . . ?
C19 C12 C13 C18 0.6(4) . . . . ?
C18 C13 C14 C15 0.1(5) . . . . ?
C12 C13 C14 C15 179.1(4) . . . . ?
C13 C14 C15 C16 0.6(6) . . . . ?
C14 C15 C16 C17 -1.0(7) . . . . ?
C15 C16 C17 C18 0.6(6) . . . . ?
C16 C17 C18 N4 -179.9(3) . . . . ?
C16 C17 C18 C13 0.1(5) . . . . ?
C19 N4 C18 C17 178.9(3) . . . . ?
C19 N4 C18 C13 -1.1(4) . . . . ?
C14 C13 C18 C17 -0.5(5) . . . . ?
C12 C13 C18 C17 -179.8(3) . . . . ?
C14 C13 C18 N4 179.5(3) . . . . ?
C12 C13 C18 N4 0.2(4) . . . . ?
C18 N4 C19 O2 -178.3(3) . . . . ?
C18 N4 C19 C12 1.5(4) . . . . ?
N5 C12 C19 O2 -1.5(6) . . . . ?
C13 C12 C19 O2 178.5(3) . . . . ?
N5 C12 C19 N4 178.7(3) . . . . ?
C13 C12 C19 N4 -1.3(4) . . . . ?
N5 N6 C20 S4 -179.7(2) . . . . ?
N5 N6 C20 S3 0.6(4) . . . . ?
C21 S4 C20 N6 5.5(3) . . . . ?
C21 S4 C20 S3 -174.81(19) . . . . ?
S2 S3 C20 N6 175.1(2) . . . . ?
S2 S3 C20 S4 -4.7(2) . . . . ?
C20 S4 C21 C22 178.4(2) . . . . ?
